data_2233757
loop_
_publ_author_name
'Abdel-Aziz, Alaa A.-M.'
'El-Azab, Adel S.'
'Alanazi, Amer M.'
'Ng, Seik Weng'
'Tiekink, Edward R. T.'

_publ_section_title
;
 1-Acetyl-4-(phenylsulfanyl)imidazolidin-2-one
;
_journal_coeditor_code BT5824
_journal_issue 3
_journal_name_full 'Acta Crystallographica Section E'
_journal_page_first o908
_journal_paper_doi 10.1107/S1600536812007908
_journal_volume 68
_journal_year 2012
_chemical_formula_iupac 'C11 H12 N2 O2 S'
_chemical_formula_moiety 'C11 H12 N2 O2 S'
_chemical_formula_sum 'C11 H12 N2 O2 S'
_chemical_formula_weight 236.29
_chemical_name_systematic
;
1-Acetyl-4-(phenylsulfanyl)imidazolidin-2-one
;
_space_group_IT_number 14
_symmetry_cell_setting monoclinic
_symmetry_space_group_name_Hall '-P 2yn'
_symmetry_space_group_name_H-M 'P 1 21/n 1'
_atom_sites_solution_hydrogens geom
_atom_sites_solution_primary direct
_atom_sites_solution_secondary difmap
_audit_creation_method SHELXL97
_cell_angle_alpha 90.00
_cell_angle_beta 96.921(2)
_cell_angle_gamma 90.00
_cell_formula_units_Z 4
_cell_length_a 7.04730(10)
_cell_length_b 14.3274(3)
_cell_length_c 10.7796(2)
_cell_measurement_reflns_used 6092
_cell_measurement_temperature 100(2)
_cell_measurement_theta_max 76.3934
_cell_measurement_theta_min 3.0819
_cell_volume 1080.48(3)
_computing_cell_refinement 'CrysAlis PRO (Agilent, 2011)'
_computing_data_collection 'CrysAlis PRO (Agilent, 2011)'
_computing_data_reduction 'CrysAlis PRO (Agilent, 2011)'
_computing_molecular_graphics
;
ORTEP-3 (Farrugia, 1997) and DIAMOND (Brandenburg, 2006)
;
_computing_publication_material 'publCIF (Westrip, 2010)'
_computing_structure_refinement 'SHELXL97 (Sheldrick, 2008)'
_computing_structure_solution 'SHELXS97 (Sheldrick, 2008)'
_diffrn_ambient_temperature 100(2)
_diffrn_detector_area_resol_mean 10.4041
_diffrn_measured_fraction_theta_full 0.962
_diffrn_measured_fraction_theta_max 0.962
_diffrn_measurement_device_type 'Agilent SuperNova Dual diffractometer with Atlas detector'
_diffrn_measurement_method \w
_diffrn_radiation_monochromator Mirror
_diffrn_radiation_source 'SuperNova (Cu) X-ray Source'
_diffrn_radiation_type CuK\a
_diffrn_radiation_wavelength 1.5418
_diffrn_reflns_av_R_equivalents 0.0151
_diffrn_reflns_av_sigmaI/netI 0.0116
_diffrn_reflns_limit_h_max 8
_diffrn_reflns_limit_h_min -8
_diffrn_reflns_limit_k_max 15
_diffrn_reflns_limit_k_min -17
_diffrn_reflns_limit_l_max 13
_diffrn_reflns_limit_l_min -10
_diffrn_reflns_number 8437
_diffrn_reflns_theta_full 76.59
_diffrn_reflns_theta_max 76.59
_diffrn_reflns_theta_min 5.16
_diffrn_standards_decay_% 0
_diffrn_standards_interval_count 0
_diffrn_standards_interval_time 0
_diffrn_standards_number 0
_exptl_absorpt_coefficient_mu 2.562
_exptl_absorpt_correction_T_max 1.00000
_exptl_absorpt_correction_T_min 0.75441
_exptl_absorpt_correction_type multi-scan
_exptl_absorpt_process_details '(CrysAlis PRO; Agilent, 2011)'
_exptl_crystal_colour colourless
_exptl_crystal_density_diffrn 1.453
_exptl_crystal_density_method 'not measured'
_exptl_crystal_description prism
_exptl_crystal_F_000 496
_exptl_crystal_size_max 0.35
_exptl_crystal_size_mid 0.30
_exptl_crystal_size_min 0.25
_refine_diff_density_max 0.248
_refine_diff_density_min -0.265
_refine_ls_extinction_method none
_refine_ls_goodness_of_fit_ref 1.009
_refine_ls_hydrogen_treatment mixed
_refine_ls_matrix_type full
_refine_ls_number_parameters 150
_refine_ls_number_reflns 2186
_refine_ls_number_restraints 0
_refine_ls_restrained_S_all 1.009
_refine_ls_R_factor_all 0.0284
_refine_ls_R_factor_gt 0.0278
_refine_ls_shift/su_max 0.001
_refine_ls_shift/su_mean 0.000
_refine_ls_structure_factor_coef Fsqd
_refine_ls_weighting_details 'calc w = 1/[\s^2^(Fo^2^)+(0.0413P)^2^+0.5578P] where P=(Fo^2^+2Fc^2^)/3'
_refine_ls_weighting_scheme calc
_refine_ls_wR_factor_gt 0.0727
_refine_ls_wR_factor_ref 0.0732
_reflns_number_gt 2135
_reflns_number_total 2186
_reflns_threshold_expression I>2\s(I)
_cod_data_source_file bt5824.cif
_cod_data_source_block I
_cod_original_sg_symbol_H-M 'P 21/n'
_cod_database_code 2233757
_cod_database_fobs_code 2233757

loop_
_symmetry_equiv_pos_as_xyz
'x, y, z'
'-x+1/2, y+1/2, -z+1/2'
'-x, -y, -z'
'x-1/2, -y-1/2, z-1/2'

loop_
_atom_site_type_symbol
_atom_site_label
_atom_site_fract_x
_atom_site_fract_y
_atom_site_fract_z
_atom_site_U_iso_or_equiv
_atom_site_adp_type
_atom_site_calc_flag
_atom_site_refinement_flags
_atom_site_occupancy
_atom_site_symmetry_multiplicity
S S1 0.90697(4) 0.65626(2) 0.40810(3) 0.01816(10) Uani d . 1 1
O O1 0.34661(12) 0.49945(6) 0.34757(8) 0.01716(19) Uani d . 1 1
O O2 0.48246(13) 0.61074(6) 0.00853(8) 0.0195(2) Uani d . 1 1
N N1 0.54386(14) 0.54954(7) 0.20071(9) 0.0138(2) Uani d . 1 1
N N2 0.67635(15) 0.49985(7) 0.38573(9) 0.0161(2) Uani d . 1 1
C C1 0.20799(17) 0.57746(9) 0.11228(11) 0.0174(3) Uani d . 1 1
H H1A 0.1359 0.6028 0.0363 0.026 Uiso calc R 1 1
H H1B 0.1814 0.6146 0.1846 0.026 Uiso calc R 1 1
H H1C 0.1696 0.5126 0.1237 0.026 Uiso calc R 1 1
C C2 0.41743(17) 0.58111(8) 0.10054(10) 0.0142(2) Uani d . 1 1
C C3 0.50542(17) 0.51505(8) 0.31596(10) 0.0138(2) Uani d . 1 1
C C4 0.83250(17) 0.54464(9) 0.33269(11) 0.0163(2) Uani d . 1 1
H H4 0.9445 0.5013 0.3399 0.020 Uiso calc R 1 1
C C5 0.75037(17) 0.55287(9) 0.19467(11) 0.0169(2) Uani d . 1 1
H H5A 0.7883 0.6124 0.1582 0.020 Uiso calc R 1 1
H H5B 0.7925 0.5003 0.1450 0.020 Uiso calc R 1 1
C C6 0.68485(17) 0.71643(8) 0.38907(11) 0.0154(2) Uani d . 1 1
C C7 0.63946(19) 0.77629(9) 0.28787(11) 0.0192(3) Uani d . 1 1
H H7 0.7304 0.7878 0.2314 0.023 Uiso calc R 1 1
C C8 0.4618(2) 0.81908(9) 0.26958(12) 0.0209(3) Uani d . 1 1
H H8 0.4305 0.8590 0.1997 0.025 Uiso calc R 1 1
C C9 0.32924(19) 0.80386(9) 0.35317(12) 0.0201(3) Uani d . 1 1
H H9 0.2073 0.8329 0.3402 0.024 Uiso calc R 1 1
C C10 0.37606(18) 0.74601(9) 0.45571(11) 0.0180(3) Uani d . 1 1
H H10 0.2862 0.7362 0.5134 0.022 Uiso calc R 1 1
C C11 0.55324(17) 0.70240(8) 0.47448(11) 0.0158(2) Uani d . 1 1
H H11 0.5848 0.6632 0.5450 0.019 Uiso calc R 1 1
H H1 0.675(3) 0.4930(13) 0.4664(18) 0.032(5) Uiso d . 1 1

loop_
_atom_site_aniso_label
_atom_site_aniso_U_11
_atom_site_aniso_U_22
_atom_site_aniso_U_33
_atom_site_aniso_U_12
_atom_site_aniso_U_13
_atom_site_aniso_U_23
S1 0.01240(17) 0.02410(18) 0.01774(16) -0.00284(10) 0.00085(11) -0.00434(11)
O1 0.0171(5) 0.0213(4) 0.0130(4) -0.0053(3) 0.0016(3) 0.0022(3)
O2 0.0216(5) 0.0235(5) 0.0139(4) -0.0003(4) 0.0039(3) 0.0045(3)
N1 0.0132(5) 0.0171(5) 0.0112(4) -0.0003(4) 0.0018(4) 0.0004(4)
N2 0.0167(5) 0.0189(5) 0.0121(5) 0.0000(4) -0.0005(4) 0.0016(4)
C1 0.0154(6) 0.0203(6) 0.0163(5) 0.0016(5) 0.0003(4) 0.0031(4)
C2 0.0178(6) 0.0123(5) 0.0122(5) 0.0004(4) 0.0003(4) -0.0004(4)
C3 0.0181(6) 0.0112(5) 0.0117(5) -0.0011(4) 0.0004(4) -0.0010(4)
C4 0.0141(6) 0.0199(6) 0.0145(5) 0.0016(4) 0.0003(4) -0.0017(4)
C5 0.0132(6) 0.0239(6) 0.0137(5) 0.0005(5) 0.0013(4) -0.0024(5)
C6 0.0152(6) 0.0160(6) 0.0148(5) -0.0041(4) 0.0018(4) -0.0045(4)
C7 0.0252(7) 0.0177(6) 0.0158(6) -0.0051(5) 0.0065(5) -0.0022(4)
C8 0.0300(7) 0.0150(6) 0.0170(6) -0.0016(5) -0.0001(5) 0.0010(5)
C9 0.0189(6) 0.0175(6) 0.0231(6) 0.0004(5) -0.0006(5) -0.0038(5)
C10 0.0179(6) 0.0189(6) 0.0178(6) -0.0042(5) 0.0046(5) -0.0045(5)
C11 0.0187(6) 0.0159(6) 0.0128(5) -0.0046(5) 0.0015(4) -0.0015(4)

loop_
_atom_type_symbol
_atom_type_description
_atom_type_scat_dispersion_real
_atom_type_scat_dispersion_imag
_atom_type_scat_source
C C 0.0181 0.0091 'International Tables Vol C Tables 4.2.6.8 and 6.1.1.4'
H H 0.0000 0.0000 'International Tables Vol C Tables 4.2.6.8 and 6.1.1.4'
N N 0.0311 0.0180 'International Tables Vol C Tables 4.2.6.8 and 6.1.1.4'
O O 0.0492 0.0322 'International Tables Vol C Tables 4.2.6.8 and 6.1.1.4'
S S 0.3331 0.5567 'International Tables Vol C Tables 4.2.6.8 and 6.1.1.4'

loop_
_geom_angle_atom_site_label_1
_geom_angle_atom_site_label_2
_geom_angle_atom_site_label_3
_geom_angle
C6 S1 C4 99.80(6)
C3 N1 C2 129.24(10)
C3 N1 C5 110.61(10)
C2 N1 C5 120.12(10)
C3 N2 C4 112.04(10)
C3 N2 H1 116.8(12)
C4 N2 H1 122.8(12)
C2 C1 H1A 109.5
C2 C1 H1B 109.5
H1A C1 H1B 109.5
C2 C1 H1C 109.5
H1A C1 H1C 109.5
H1B C1 H1C 109.5
O2 C2 N1 118.50(11)
O2 C2 C1 123.53(11)
N1 C2 C1 117.97(10)
O1 C3 N2 126.42(10)
O1 C3 N1 126.36(11)
N2 C3 N1 107.20(10)
N2 C4 C5 101.59(9)
N2 C4 S1 113.57(8)
C5 C4 S1 114.55(9)
N2 C4 H4 108.9
C5 C4 H4 108.9
S1 C4 H4 108.9
N1 C5 C4 102.41(9)
N1 C5 H5A 111.3
C4 C5 H5A 111.3
N1 C5 H5B 111.3
C4 C5 H5B 111.3
H5A C5 H5B 109.2
C7 C6 C11 119.73(12)
C7 C6 S1 120.30(9)
C11 C6 S1 119.96(10)
C8 C7 C6 120.09(11)
C8 C7 H7 120.0
C6 C7 H7 120.0
C7 C8 C9 120.26(12)
C7 C8 H8 119.9
C9 C8 H8 119.9
C8 C9 C10 119.68(12)
C8 C9 H9 120.2
C10 C9 H9 120.2
C11 C10 C9 120.49(11)
C11 C10 H10 119.8
C9 C10 H10 119.8
C10 C11 C6 119.70(11)
C10 C11 H11 120.1
C6 C11 H11 120.1

loop_
_geom_bond_atom_site_label_1
_geom_bond_atom_site_label_2
_geom_bond_distance
S1 C6 1.7771(13)
S1 C4 1.8413(13)
O1 C3 1.2290(15)
O2 C2 1.2181(14)
N1 C3 1.3936(14)
N1 C2 1.3902(15)
N1 C5 1.4654(15)
N2 C3 1.3586(16)
N2 C4 1.4496(15)
N2 H1 0.876(19)
C1 C2 1.4975(16)
C1 H1A 0.9800
C1 H1B 0.9800
C1 H1C 0.9800
C4 C5 1.5346(16)
C4 H4 1.0000
C5 H5A 0.9900
C5 H5B 0.9900
C6 C7 1.3943(18)
C6 C11 1.3978(16)
C7 C8 1.3864(19)
C7 H7 0.9500
C8 C9 1.3913(18)
C8 H8 0.9500
C9 C10 1.3891(18)
C9 H9 0.9500
C10 C11 1.3891(18)
C10 H10 0.9500
C11 H11 0.9500

loop_
_geom_hbond_atom_site_label_D
_geom_hbond_atom_site_label_H
_geom_hbond_atom_site_label_A
_geom_hbond_site_symmetry_A
_geom_hbond_distance_DH
_geom_hbond_distance_HA
_geom_hbond_distance_DA
_geom_hbond_angle_DHA
N2 H1 O1 3_666 0.876(19) 2.032(19) 2.8989(13) 169.8(17)
C1 H1A Cg1 4_565 0.98 2.72 3.6360(13) 155

loop_
_geom_torsion_atom_site_label_1
_geom_torsion_atom_site_label_2
_geom_torsion_atom_site_label_3
_geom_torsion_atom_site_label_4
_geom_torsion
C3 N1 C2 O2 178.27(11)
C5 N1 C2 O2 0.41(17)
C3 N1 C2 C1 -1.26(18)
C5 N1 C2 C1 -179.12(10)
C4 N2 C3 O1 -167.06(11)
C4 N2 C3 N1 14.33(13)
C2 N1 C3 O1 5.9(2)
C5 N1 C3 O1 -176.12(11)
C2 N1 C3 N2 -175.53(11)
C5 N1 C3 N2 2.49(13)
C3 N2 C4 C5 -23.91(13)
C3 N2 C4 S1 99.60(10)
C6 S1 C4 N2 -55.80(9)
C6 S1 C4 C5 60.32(9)
C3 N1 C5 C4 -16.59(12)
C2 N1 C5 C4 161.64(10)
N2 C4 C5 N1 23.05(12)
S1 C4 C5 N1 -99.80(10)
C4 S1 C6 C7 -95.17(10)
C4 S1 C6 C11 83.57(10)
C11 C6 C7 C8 -2.31(18)
S1 C6 C7 C8 176.44(9)
C6 C7 C8 C9 1.12(19)
C7 C8 C9 C10 0.44(19)
C8 C9 C10 C11 -0.80(19)
C9 C10 C11 C6 -0.39(18)
C7 C6 C11 C10 1.94(18)
S1 C6 C11 C10 -176.81(9)
